data_4340419
loop_
_publ_author_name
'Nagaraja, C. M.'
'Nethaji, Munirathinam'
'Jagirdar, Balaji R.'

_publ_section_title
;
 Highly electrophilic, 16-electron [Ru(P(OMe)(OH)(2))(dppe)(2)](2+)
 complex turns H(2)(g) into a strong acid and splits a Si-H bond
 heterolytically. Synthesis and structure of the novel phosphorous acid
 complex [Ru(P(OH)(3))(dppe)(2)](2+).
;
_journal_issue 12
_journal_name_full 'Inorganic chemistry'
_journal_page_first 4145
_journal_page_last 4147
_journal_paper_doi 10.1021/ic050026x
_journal_volume 44
_journal_year 2005
_chemical_formula_moiety 'C56 H55 F6 O11 P5 Ru S2'
_chemical_formula_sum 'C56 H55 F6 O11 P5 Ru S2'
_chemical_formula_weight 1338.04
_chemical_name_systematic
;
 ?
;
_space_group_IT_number 14
_symmetry_cell_setting monoclinic
_symmetry_space_group_name_Hall '-P 2yn'
_symmetry_space_group_name_H-M 'P 1 21/n 1'
_atom_sites_solution_hydrogens geom
_atom_sites_solution_primary direct
_atom_sites_solution_secondary difmap
_audit_creation_method SHELXL-97
_cell_angle_alpha 90.00
_cell_angle_beta 91.140(9)
_cell_angle_gamma 90.00
_cell_formula_units_Z 4
_cell_length_a 14.701(8)
_cell_length_b 23.410(12)
_cell_length_c 17.136(9)
_cell_measurement_temperature 290(2)
_cell_measurement_theta_max 25.35
_cell_measurement_theta_min 1.47
_cell_volume 5896(5)
_computing_cell_refinement 'BRUKER SMART'
_computing_data_collection 'BRUKER SMART'
_computing_data_reduction 'BRUKER SAINT'
_computing_molecular_graphics ORTEP-03
_computing_publication_material 'WINGX PUBLICATION ROUTINES(FARRUGIA 1999)'
_computing_structure_refinement 'SHELXL-97 (Sheldrick, 1997)'
_computing_structure_solution SHELXS-97
_diffrn_ambient_temperature 290(2)
_diffrn_detector_area_resol_mean 0.3
_diffrn_measured_fraction_theta_full 0.997
_diffrn_measured_fraction_theta_max 0.997
_diffrn_measurement_device_type Smart-Apex
_diffrn_measurement_method Omega-Scan
_diffrn_radiation_monochromator graphite
_diffrn_radiation_source 'fine-focus sealed tube'
_diffrn_radiation_type MoK\a
_diffrn_radiation_wavelength 0.71073
_diffrn_reflns_av_R_equivalents 0.0277
_diffrn_reflns_av_sigmaI/netI 0.0259
_diffrn_reflns_limit_h_max 17
_diffrn_reflns_limit_h_min -17
_diffrn_reflns_limit_k_max 28
_diffrn_reflns_limit_k_min -27
_diffrn_reflns_limit_l_max 20
_diffrn_reflns_limit_l_min -20
_diffrn_reflns_number 42919
_diffrn_reflns_theta_full 25.35
_diffrn_reflns_theta_max 25.35
_diffrn_reflns_theta_min 1.47
_exptl_absorpt_coefficient_mu 0.549
_exptl_absorpt_correction_T_max 0.9757
_exptl_absorpt_correction_T_min 0.8578
_exptl_absorpt_correction_type multi-scan
_exptl_absorpt_process_details Sadabs
_exptl_crystal_colour Colorless
_exptl_crystal_density_diffrn 1.507
_exptl_crystal_density_method 'not measured'
_exptl_crystal_description Rectangular
_exptl_crystal_F_000 2736
_exptl_crystal_size_max 0.29
_exptl_crystal_size_mid 0.13
_exptl_crystal_size_min 0.05
_refine_diff_density_max 0.793
_refine_diff_density_min -0.360
_refine_diff_density_rms 0.064
_refine_ls_extinction_method none
_refine_ls_goodness_of_fit_ref 1.003
_refine_ls_hydrogen_treatment mixed
_refine_ls_matrix_type fullcycle
_refine_ls_number_parameters 915
_refine_ls_number_reflns 10764
_refine_ls_number_restraints 5
_refine_ls_restrained_S_all 1.004
_refine_ls_R_factor_all 0.0515
_refine_ls_R_factor_gt 0.0397
_refine_ls_shift/su_max 0.004
_refine_ls_shift/su_mean 0.001
_refine_ls_structure_factor_coef Fsqd
_refine_ls_weighting_details 'calc w=1/[\s^2^(Fo^2^)+(0.0625P)^2^+4.2117P] where P=(Fo^2^+2Fc^2^)/3'
_refine_ls_weighting_scheme calc
_refine_ls_wR_factor_gt 0.1013
_refine_ls_wR_factor_ref 0.1088
_reflns_number_gt 8884
_reflns_number_total 10764
_reflns_threshold_expression >2sigma(I)
_cod_data_source_file ic050026xsi20050502_094543.cif
_cod_data_source_block naga3_m
_cod_depositor_comments
;
The following automatic conversions were performed:

'_symmetry_cell_setting' value 'Monoclinic' changed to 'monoclinic'
according to
/usr/data/users/saulius/automatic-downloads/retrospective/ACS/lib/dictionaries/cif_core.dic
dictionary named 'cif_core.dic' version 2.4.2 from
2011-04-26.

'_exptl_absorpt_correction_type' value 'Multi-Scan'
changed to 'multi-scan' according to
/usr/data/users/saulius/automatic-downloads/retrospective/ACS/lib/dictionaries/cif_core.dic
dictionary named 'cif_core.dic' version 2.4.2 from 2011-04-26.

Automatic conversion script
Id: cif_fix_values 2281 2013-09-26 08:29:07Z andrius 
;
_cod_original_sg_symbol_H-M P21/n
_cod_database_code 4340419

loop_
_symmetry_equiv_pos_as_xyz
'x, y, z'
'-x+1/2, y+1/2, -z+1/2'
'-x, -y, -z'
'x-1/2, -y-1/2, z-1/2'

loop_
_atom_site_label
_atom_site_type_symbol
_atom_site_fract_x
_atom_site_fract_y
_atom_site_fract_z
_atom_site_U_iso_or_equiv
_atom_site_adp_type
_atom_site_occupancy
_atom_site_symmetry_multiplicity
_atom_site_calc_flag
_atom_site_refinement_flags
Ru1 Ru 0.674292(14) 0.232166(8) 0.588132(12) 0.03084(6) Uani 1 1 d .
S1 S 1.06055(7) 0.37392(4) 0.67245(6) 0.0641(2) Uani 1 1 d .
S2 S 0.26044(7) 0.16869(4) 0.48914(6) 0.0653(2) Uani 1 1 d .
P1 P 0.65787(5) 0.31864(3) 0.66749(4) 0.03672(16) Uani 1 1 d .
P2 P 0.60283(5) 0.26878(3) 0.46807(4) 0.03592(16) Uani 1 1 d .
P3 P 0.67789(5) 0.14359(3) 0.51216(4) 0.03702(16) Uani 1 1 d .
P4 P 0.73880(5) 0.19498(3) 0.71230(4) 0.03552(16) Uani 1 1 d .
P5 P 0.82293(5) 0.25800(3) 0.54712(4) 0.03753(16) Uani 1 1 d D
F1 F 1.1691(2) 0.43547(17) 0.5916(3) 0.1643(17) Uani 1 1 d .
F2 F 1.1679(3) 0.45747(18) 0.7057(3) 0.196(2) Uani 1 1 d .
F3 F 1.0568(2) 0.48083(11) 0.6346(3) 0.1453(14) Uani 1 1 d .
F4 F 0.2705(3) 0.06291(15) 0.5328(3) 0.185(2) Uani 1 1 d .
F5 F 0.1680(3) 0.07842(18) 0.4498(3) 0.189(2) Uani 1 1 d .
F6 F 0.1507(2) 0.10623(13) 0.5686(2) 0.1252(11) Uani 1 1 d .
O2 O 0.84752(14) 0.32350(9) 0.54077(13) 0.0521(5) Uani 1 1 d .
O3 O 0.89973(14) 0.23223(9) 0.60057(12) 0.0502(5) Uani 1 1 d D
O4 O 0.83562(14) 0.23501(9) 0.46083(12) 0.0480(5) Uani 1 1 d .
O5 O 1.1313(2) 0.33414(13) 0.6727(3) 0.1247(15) Uani 1 1 d .
O6 O 0.9967(2) 0.36608(13) 0.6086(2) 0.1016(11) Uani 1 1 d .
O7 O 1.0145(3) 0.3862(2) 0.7421(2) 0.1468(16) Uani 1 1 d .
O8 O 0.3203(2) 0.15777(17) 0.4268(2) 0.1079(12) Uani 1 1 d .
O9 O 0.3016(3) 0.1837(2) 0.5616(2) 0.1367(16) Uani 1 1 d .
O10 O 0.1844(2) 0.20240(15) 0.46691(19) 0.1059(11) Uani 1 1 d .
O11 O 1.06862(17) 0.23909(12) 0.5835(2) 0.0877(9) Uani 1 1 d D
O12 O 0.48447(14) 0.19569(10) 0.63601(14) 0.0581(6) Uani 1 1 d .
C1 C 0.71536(19) 0.38500(11) 0.64105(16) 0.0388(6) Uani 1 1 d .
C2 C 0.7862(2) 0.40806(14) 0.6856(2) 0.0491(8) Uani 1 1 d .
C3 C 0.8270(2) 0.45847(15) 0.6629(2) 0.0605(9) Uani 1 1 d .
C4 C 0.7989(3) 0.48631(15) 0.5964(2) 0.0639(10) Uani 1 1 d .
C5 C 0.7298(3) 0.46360(15) 0.5510(2) 0.0630(10) Uani 1 1 d .
C6 C 0.6884(2) 0.41319(13) 0.5740(2) 0.0500(8) Uani 1 1 d .
C7 C 0.5414(2) 0.34309(13) 0.68714(18) 0.0478(7) Uani 1 1 d .
C8 C 0.5075(3) 0.39605(16) 0.6649(2) 0.0613(9) Uani 1 1 d .
C9 C 0.4171(3) 0.4105(2) 0.6777(3) 0.0817(13) Uani 1 1 d .
C10 C 0.3605(3) 0.3727(3) 0.7118(3) 0.0903(15) Uani 1 1 d .
C11 C 0.3921(3) 0.3210(2) 0.7363(3) 0.0844(13) Uani 1 1 d .
C12 C 0.4830(3) 0.30551(19) 0.7255(2) 0.0657(10) Uani 1 1 d .
C13 C 0.5056(2) 0.31794(12) 0.47311(17) 0.0403(6) Uani 1 1 d .
C14 C 0.5048(2) 0.37140(14) 0.43785(19) 0.0495(8) Uani 1 1 d .
C15 C 0.4276(3) 0.40539(15) 0.4392(2) 0.0613(9) Uani 1 1 d .
H15 H 0.4280 0.4412 0.4157 0.074 Uiso 1 1 calc R
C16 C 0.3506(3) 0.38655(16) 0.4749(2) 0.0636(10) Uani 1 1 d .
C17 C 0.3497(2) 0.33414(16) 0.5100(2) 0.0614(9) Uani 1 1 d .
C18 C 0.4267(2) 0.29994(14) 0.5095(2) 0.0527(8) Uani 1 1 d .
C19 C 0.6696(2) 0.29759(13) 0.38698(17) 0.0422(7) Uani 1 1 d .
C20 C 0.6642(2) 0.27484(15) 0.31162(18) 0.0549(8) Uani 1 1 d .
H20 H 0.6266 0.2436 0.3016 0.066 Uiso 1 1 calc R
C21 C 0.7137(3) 0.2980(2) 0.2517(2) 0.0691(11) Uani 1 1 d .
C22 C 0.7672(3) 0.3446(2) 0.2645(2) 0.0763(12) Uani 1 1 d .
C23 C 0.7729(3) 0.36859(19) 0.3378(2) 0.0698(11) Uani 1 1 d .
C24 C 0.7251(2) 0.34465(16) 0.3987(2) 0.0535(8) Uani 1 1 d .
C25 C 0.6166(2) 0.08264(12) 0.55403(17) 0.0436(7) Uani 1 1 d .
C26 C 0.5217(3) 0.08142(16) 0.5557(2) 0.0574(9) Uani 1 1 d .
C27 C 0.4780(3) 0.03656(19) 0.5922(3) 0.0755(12) Uani 1 1 d .
C28 C 0.5276(4) -0.00739(18) 0.6264(2) 0.0818(14) Uani 1 1 d .
C29 C 0.6198(4) -0.00750(16) 0.6218(2) 0.0695(11) Uani 1 1 d .
C30 C 0.6643(3) 0.03701(14) 0.58646(19) 0.0530(8) Uani 1 1 d .
C31 C 0.7808(2) 0.10808(12) 0.47926(17) 0.0441(7) Uani 1 1 d .
C32 C 0.8602(2) 0.10903(15) 0.5237(2) 0.0561(8) Uani 1 1 d .
H32 H 0.8629 0.1296 0.5701 0.067 Uiso 1 1 calc R
C33 C 0.9355(3) 0.0792(2) 0.4990(3) 0.0788(12) Uani 1 1 d .
C34 C 0.9334(3) 0.0489(2) 0.4308(3) 0.0837(14) Uani 1 1 d .
C35 C 0.8545(3) 0.04683(18) 0.3870(2) 0.0804(13) Uani 1 1 d .
H35 H 0.8524 0.0258 0.3410 0.097 Uiso 1 1 calc R
C36 C 0.7782(3) 0.07585(15) 0.4108(2) 0.0637(10) Uani 1 1 d .
H36 H 0.7247 0.0739 0.3810 0.076 Uiso 1 1 calc R
C37 C 0.6557(2) 0.16544(12) 0.78065(16) 0.0394(6) Uani 1 1 d .
C38 C 0.6598(2) 0.17854(14) 0.86029(19) 0.0496(8) Uani 1 1 d .
C39 C 0.6010(3) 0.15268(15) 0.9119(2) 0.0606(9) Uani 1 1 d .
H39 H 0.6046 0.1617 0.9648 0.073 Uiso 1 1 calc R
C40 C 0.5379(3) 0.11396(16) 0.8856(2) 0.0632(10) Uani 1 1 d .
C41 C 0.5329(2) 0.10016(15) 0.8071(2) 0.0556(8) Uani 1 1 d .
C42 C 0.5919(2) 0.12564(13) 0.75522(19) 0.0449(7) Uani 1 1 d .
C43 C 0.8300(2) 0.14148(13) 0.72417(16) 0.0421(7) Uani 1 1 d .
C44 C 0.8075(2) 0.08397(14) 0.7275(2) 0.0506(8) Uani 1 1 d .
C45 C 0.8746(3) 0.04238(16) 0.7324(2) 0.0651(10) Uani 1 1 d .
C46 C 0.9649(3) 0.05818(18) 0.7350(2) 0.0690(11) Uani 1 1 d .
C47 C 0.9884(3) 0.11491(18) 0.7350(2) 0.0629(10) Uani 1 1 d .
C48 C 0.9215(2) 0.15696(16) 0.73030(19) 0.0518(8) Uani 1 1 d .
C49 C 0.5474(2) 0.20546(13) 0.4257(2) 0.0459(7) Uani 1 1 d .
C50 C 0.6157(2) 0.15693(13) 0.41895(19) 0.0475(8) Uani 1 1 d .
C51 C 0.7024(2) 0.30163(13) 0.76631(17) 0.0455(7) Uani 1 1 d .
C52 C 0.7806(2) 0.25913(13) 0.76301(18) 0.0430(7) Uani 1 1 d .
C53 C 0.55498(19) 0.20972(12) 0.61896(16) 0.0383(6) Uani 1 1 d .
C54 C 0.9197(3) 0.2428(2) 0.4204(3) 0.0906(14) Uani 1 1 d .
H54A H 0.9610 0.2650 0.4522 0.136 Uiso 1 1 calc R
H54B H 0.9079 0.2624 0.3720 0.136 Uiso 1 1 calc R
H54C H 0.9463 0.2062 0.4100 0.136 Uiso 1 1 calc R
C55 C 1.1123(3) 0.44020(19) 0.6437(3) 0.0937(15) Uani 1 1 d .
C56 C 0.2097(3) 0.1006(2) 0.5100(4) 0.1032(17) Uani 1 1 d .
H1 H 0.805(2) 0.3918(16) 0.728(2) 0.063(11) Uiso 1 1 d .
H2A H 0.889(3) 0.3353(17) 0.569(2) 0.082(12) Uiso 1 1 d .
H3A H 0.9455(5) 0.2423(13) 0.5796(13) 0.081(11) Uiso 1 1 d D
H4 H 0.713(3) 0.4786(17) 0.505(2) 0.078(12) Uiso 1 1 d .
H5 H 0.644(2) 0.3989(15) 0.5451(19) 0.054(10) Uiso 1 1 d .
H6 H 0.546(2) 0.4241(15) 0.640(2) 0.062(10) Uiso 1 1 d .
H7 H 0.399(3) 0.446(2) 0.661(3) 0.091(15) Uiso 1 1 d .
H8 H 0.297(3) 0.384(2) 0.715(3) 0.105(15) Uiso 1 1 d .
H9 H 0.349(3) 0.294(2) 0.762(3) 0.101(14) Uiso 1 1 d .
H10 H 0.505(3) 0.2672(16) 0.750(2) 0.071(11) Uiso 1 1 d .
H11A H 1.099(2) 0.2238(14) 0.5481(19) 0.16(2) Uiso 1 1 d D
H11B H 1.0848(17) 0.2692(8) 0.6072(14) 0.091(9) Uiso 1 1 d D
H11 H 0.555(2) 0.3820(14) 0.4133(18) 0.049(9) Uiso 1 1 d .
H13 H 0.301(3) 0.4102(16) 0.474(2) 0.071(11) Uiso 1 1 d .
H14 H 0.301(3) 0.3198(17) 0.534(2) 0.079(13) Uiso 1 1 d .
H61 H 0.425(2) 0.2634(13) 0.5364(17) 0.044(8) Uiso 1 1 d .
H17 H 0.709(3) 0.283(2) 0.206(3) 0.103(16) Uiso 1 1 d .
H18 H 0.804(3) 0.3570(18) 0.227(2) 0.083(13) Uiso 1 1 d .
H19 H 0.807(3) 0.3994(17) 0.347(2) 0.071(12) Uiso 1 1 d .
H62 H 0.730(2) 0.3578(14) 0.446(2) 0.054(10) Uiso 1 1 d .
H21 H 0.487(2) 0.1104(14) 0.5327(17) 0.044(9) Uiso 1 1 d .
H22 H 0.415(3) 0.0351(16) 0.593(2) 0.073(12) Uiso 1 1 d .
H23 H 0.502(3) -0.0337(18) 0.654(2) 0.080(13) Uiso 1 1 d .
H24 H 0.649(2) -0.0377(16) 0.642(2) 0.062(11) Uiso 1 1 d .
H25 H 0.723(2) 0.0364(15) 0.5859(19) 0.053(10) Uiso 1 1 d .
H27 H 0.983(3) 0.0785(18) 0.531(2) 0.079(13) Uiso 1 1 d .
H28 H 0.984(3) 0.0294(17) 0.413(2) 0.080(12) Uiso 1 1 d .
H31 H 0.702(2) 0.2037(14) 0.8764(18) 0.049(9) Uiso 1 1 d .
H33 H 0.499(3) 0.0973(17) 0.920(2) 0.075(12) Uiso 1 1 d .
H34 H 0.489(3) 0.0723(17) 0.786(2) 0.075(12) Uiso 1 1 d .
H63 H 0.589(2) 0.1136(13) 0.7046(18) 0.041(8) Uiso 1 1 d .
H66 H 0.752(2) 0.0711(12) 0.7276(15) 0.033(7) Uiso 1 1 d .
H37 H 0.860(2) 0.0056(16) 0.731(2) 0.057(10) Uiso 1 1 d .
H38 H 1.008(2) 0.0300(16) 0.737(2) 0.062(10) Uiso 1 1 d .
H64 H 1.047(3) 0.1231(17) 0.736(2) 0.072(12) Uiso 1 1 d .
H40 H 0.939(2) 0.1965(16) 0.7313(19) 0.056(10) Uiso 1 1 d .
H41 H 0.522(2) 0.2147(14) 0.381(2) 0.050(9) Uiso 1 1 d .
H42 H 0.493(2) 0.1960(13) 0.4585(17) 0.043(8) Uiso 1 1 d .
H43 H 0.656(2) 0.1633(14) 0.3805(19) 0.049(9) Uiso 1 1 d .
H44 H 0.590(2) 0.1210(15) 0.4017(18) 0.052(9) Uiso 1 1 d .
H45 H 0.720(2) 0.3373(14) 0.7931(18) 0.052(9) Uiso 1 1 d .
H46 H 0.652(2) 0.2867(14) 0.7971(19) 0.051(9) Uiso 1 1 d .
H47 H 0.803(2) 0.2489(13) 0.8149(18) 0.042(8) Uiso 1 1 d .
H48 H 0.834(2) 0.2719(13) 0.7344(19) 0.052(9) Uiso 1 1 d .
H49 H 0.872(3) 0.4701(17) 0.693(2) 0.072(12) Uiso 1 1 d .
H50 H 0.828(3) 0.5217(18) 0.577(2) 0.081(12) Uiso 1 1 d .

loop_
_atom_site_aniso_label
_atom_site_aniso_U_11
_atom_site_aniso_U_22
_atom_site_aniso_U_33
_atom_site_aniso_U_23
_atom_site_aniso_U_13
_atom_site_aniso_U_12
Ru1 0.03151(11) 0.02691(11) 0.03397(11) -0.00018(8) -0.00267(8) -0.00115(8)
S1 0.0661(6) 0.0573(5) 0.0685(6) -0.0027(4) -0.0087(5) 0.0042(4)
S2 0.0602(5) 0.0691(6) 0.0664(6) 0.0131(4) -0.0040(4) -0.0056(4)
P1 0.0415(4) 0.0301(3) 0.0386(4) -0.0027(3) -0.0008(3) -0.0013(3)
P2 0.0380(4) 0.0324(4) 0.0371(4) 0.0009(3) -0.0065(3) 0.0012(3)
P3 0.0432(4) 0.0286(3) 0.0391(4) -0.0023(3) -0.0035(3) 0.0009(3)
P4 0.0370(4) 0.0331(3) 0.0362(4) 0.0018(3) -0.0050(3) -0.0012(3)
P5 0.0362(4) 0.0369(4) 0.0394(4) 0.0005(3) -0.0010(3) -0.0018(3)
F1 0.139(3) 0.132(3) 0.225(4) 0.037(3) 0.096(3) -0.001(2)
F2 0.143(3) 0.140(3) 0.301(6) -0.083(4) -0.071(4) -0.023(3)
F3 0.110(2) 0.0583(15) 0.268(5) 0.018(2) 0.006(3) 0.0212(16)
F4 0.154(3) 0.092(2) 0.312(6) 0.060(3) 0.059(4) 0.047(2)
F5 0.146(3) 0.170(4) 0.252(5) -0.118(3) 0.014(3) -0.061(3)
F6 0.102(2) 0.100(2) 0.175(3) 0.012(2) 0.057(2) -0.0205(17)
O2 0.0512(13) 0.0423(11) 0.0626(13) 0.0000(10) -0.0060(10) -0.0099(10)
O3 0.0381(11) 0.0608(14) 0.0514(12) 0.0114(10) -0.0030(9) -0.0015(10)
O4 0.0513(12) 0.0490(12) 0.0439(11) -0.0026(9) 0.0053(9) -0.0007(10)
O5 0.076(2) 0.0633(19) 0.232(5) -0.003(2) -0.047(2) 0.0152(16)
O6 0.0694(19) 0.084(2) 0.150(3) -0.025(2) -0.0419(19) -0.0028(16)
O7 0.194(4) 0.164(4) 0.084(2) 0.008(3) 0.028(3) 0.019(3)
O8 0.075(2) 0.144(3) 0.106(2) 0.030(2) 0.0245(18) 0.008(2)
O9 0.143(3) 0.177(4) 0.088(2) 0.015(2) -0.039(2) -0.082(3)
O10 0.118(3) 0.101(2) 0.099(2) 0.0286(19) 0.013(2) 0.046(2)
O11 0.0467(15) 0.0826(19) 0.134(3) -0.0313(18) 0.0020(16) 0.0055(13)
O12 0.0401(12) 0.0609(14) 0.0734(15) 0.0117(12) 0.0016(11) -0.0040(10)
C1 0.0426(16) 0.0287(13) 0.0450(15) -0.0037(12) 0.0003(13) -0.0001(12)
C2 0.0459(18) 0.0405(17) 0.061(2) -0.0033(15) -0.0076(15) -0.0011(14)
C3 0.048(2) 0.0458(19) 0.087(3) -0.0090(18) -0.0067(19) -0.0088(16)
C4 0.068(2) 0.0368(18) 0.087(3) 0.0058(17) 0.003(2) -0.0118(17)
C5 0.079(3) 0.0435(19) 0.066(2) 0.0117(17) -0.007(2) -0.0043(18)
C6 0.056(2) 0.0374(16) 0.0559(19) 0.0010(14) -0.0084(16) -0.0050(14)
C7 0.0463(17) 0.0474(17) 0.0498(17) -0.0110(14) 0.0046(14) 0.0014(14)
C8 0.057(2) 0.053(2) 0.074(2) -0.0077(18) 0.0001(18) 0.0071(17)
C9 0.064(3) 0.083(3) 0.098(3) -0.015(3) -0.004(2) 0.024(2)
C10 0.052(3) 0.126(4) 0.093(3) -0.023(3) 0.006(2) 0.015(3)
C11 0.056(2) 0.113(4) 0.085(3) -0.007(3) 0.018(2) -0.012(3)
C12 0.058(2) 0.075(3) 0.064(2) -0.005(2) 0.0137(18) -0.0034(19)
C13 0.0402(16) 0.0381(15) 0.0423(15) -0.0005(12) -0.0090(12) 0.0039(12)
C14 0.052(2) 0.0456(17) 0.0504(18) 0.0060(14) -0.0014(15) 0.0049(15)
C15 0.070(2) 0.0471(19) 0.067(2) 0.0119(16) -0.0062(18) 0.0168(17)
C16 0.055(2) 0.058(2) 0.077(2) -0.0020(19) -0.0103(19) 0.0220(18)
C17 0.043(2) 0.060(2) 0.081(3) 0.0037(19) -0.0019(18) 0.0071(17)
C18 0.0448(18) 0.0447(18) 0.068(2) 0.0089(16) -0.0061(16) 0.0042(14)
C19 0.0434(16) 0.0426(16) 0.0404(15) 0.0049(12) -0.0028(13) 0.0074(13)
C20 0.064(2) 0.057(2) 0.0432(18) -0.0001(15) -0.0027(15) 0.0084(17)
C21 0.081(3) 0.084(3) 0.043(2) 0.0052(19) 0.0030(19) 0.012(2)
C22 0.072(3) 0.101(3) 0.056(2) 0.022(2) 0.013(2) 0.004(2)
C23 0.064(2) 0.078(3) 0.068(3) 0.018(2) 0.0014(19) -0.014(2)
C24 0.052(2) 0.060(2) 0.0487(19) 0.0028(16) -0.0024(15) -0.0038(16)
C25 0.0582(19) 0.0311(14) 0.0412(16) -0.0073(12) -0.0031(13) -0.0063(13)
C26 0.058(2) 0.051(2) 0.063(2) -0.0037(16) -0.0063(17) -0.0123(17)
C27 0.070(3) 0.077(3) 0.079(3) -0.008(2) 0.001(2) -0.038(2)
C28 0.132(4) 0.053(2) 0.060(2) 0.0014(18) 0.000(3) -0.044(3)
C29 0.110(4) 0.0397(19) 0.058(2) 0.0049(16) -0.001(2) -0.010(2)
C30 0.071(3) 0.0377(17) 0.0503(19) -0.0011(13) -0.0020(17) -0.0013(16)
C31 0.0519(18) 0.0339(15) 0.0466(16) -0.0007(12) 0.0059(14) 0.0053(13)
C32 0.056(2) 0.0514(19) 0.061(2) -0.0047(16) -0.0015(16) 0.0081(16)
C33 0.059(2) 0.084(3) 0.094(3) -0.003(2) -0.001(2) 0.026(2)
C34 0.085(3) 0.079(3) 0.088(3) -0.002(2) 0.023(3) 0.038(2)
C35 0.108(3) 0.074(3) 0.060(2) -0.012(2) 0.016(2) 0.032(3)
C36 0.076(2) 0.059(2) 0.056(2) -0.0126(17) -0.0018(18) 0.0138(19)
C37 0.0438(16) 0.0345(14) 0.0398(15) 0.0045(11) 0.0020(12) 0.0040(12)
C38 0.058(2) 0.0447(18) 0.0460(18) 0.0007(14) 0.0001(15) -0.0008(15)
C39 0.078(2) 0.060(2) 0.0444(18) 0.0037(16) 0.0132(17) 0.0078(19)
C40 0.064(2) 0.059(2) 0.067(2) 0.0127(18) 0.0246(19) 0.0029(18)
C41 0.051(2) 0.0486(19) 0.067(2) 0.0055(16) 0.0068(17) -0.0033(16)
C42 0.0448(17) 0.0426(16) 0.0472(18) 0.0023(13) 0.0001(14) 0.0016(13)
C43 0.0420(16) 0.0453(16) 0.0387(15) 0.0048(12) -0.0055(12) 0.0046(13)
C44 0.0452(19) 0.0470(18) 0.059(2) -0.0019(15) -0.0051(15) 0.0025(15)
C45 0.071(3) 0.046(2) 0.078(3) -0.0007(18) -0.004(2) 0.0123(18)
C46 0.063(2) 0.071(3) 0.073(2) 0.001(2) -0.0018(19) 0.030(2)
C47 0.045(2) 0.082(3) 0.062(2) 0.0095(19) -0.0053(17) 0.0089(19)
C48 0.0473(19) 0.059(2) 0.0489(18) 0.0080(15) -0.0064(14) -0.0005(16)
C49 0.0496(19) 0.0394(16) 0.0480(18) -0.0034(13) -0.0163(15) -0.0010(14)
C50 0.061(2) 0.0376(16) 0.0433(17) -0.0073(13) -0.0133(15) 0.0005(15)
C51 0.064(2) 0.0351(16) 0.0374(16) -0.0038(12) -0.0039(14) -0.0031(14)
C52 0.0492(18) 0.0414(16) 0.0381(16) -0.0011(12) -0.0107(14) -0.0051(14)
C53 0.0369(15) 0.0351(14) 0.0426(15) 0.0040(12) -0.0042(12) -0.0013(12)
C54 0.077(3) 0.131(4) 0.065(3) -0.007(3) 0.029(2) -0.001(3)
C55 0.071(3) 0.064(3) 0.146(4) -0.026(3) 0.007(3) 0.004(2)
C56 0.070(3) 0.082(3) 0.159(5) 0.002(3) 0.022(3) 0.004(2)

loop_
_atom_type_symbol
_atom_type_description
_atom_type_scat_dispersion_real
_atom_type_scat_dispersion_imag
_atom_type_scat_source
C C 0.0033 0.0016 'International Tables Vol C Tables 4.2.6.8 and 6.1.1.4'
H H 0.0000 0.0000 'International Tables Vol C Tables 4.2.6.8 and 6.1.1.4'
F F 0.0171 0.0103 'International Tables Vol C Tables 4.2.6.8 and 6.1.1.4'
O O 0.0106 0.0060 'International Tables Vol C Tables 4.2.6.8 and 6.1.1.4'
P P 0.1023 0.0942 'International Tables Vol C Tables 4.2.6.8 and 6.1.1.4'
Ru Ru -1.2594 0.8363 'International Tables Vol C Tables 4.2.6.8 and 6.1.1.4'
S S 0.1246 0.1234 'International Tables Vol C Tables 4.2.6.8 and 6.1.1.4'

loop_
_geom_angle_atom_site_label_1
_geom_angle_atom_site_label_2
_geom_angle_atom_site_label_3
_geom_angle
C53 Ru1 P5 178.39(9)
C53 Ru1 P2 87.00(9)
P5 Ru1 P2 92.52(4)
C53 Ru1 P3 86.79(9)
P5 Ru1 P3 91.63(3)
P2 Ru1 P3 82.13(4)
C53 Ru1 P1 88.44(9)
P5 Ru1 P1 93.15(3)
P2 Ru1 P1 97.57(4)
P3 Ru1 P1 175.22(3)
C53 Ru1 P4 90.21(9)
P5 Ru1 P4 90.28(4)
P2 Ru1 P4 177.12(3)
P3 Ru1 P4 98.48(4)
P1 Ru1 P4 81.59(4)
O5 S1 O7 120.2(3)
O5 S1 O6 113.1(2)
O7 S1 O6 110.6(3)
O5 S1 C55 104.90(17)
O7 S1 C55 105.5(2)
O6 S1 C55 100.04(18)
O10 S2 O9 114.8(3)
O10 S2 O8 113.4(2)
O9 S2 O8 116.3(2)
O10 S2 C56 102.66(17)
O9 S2 C56 102.5(2)
O8 S2 C56 104.83(18)
C1 P1 C7 102.54(14)
C1 P1 C51 104.67(14)
C7 P1 C51 102.29(15)
C1 P1 Ru1 120.82(9)
C7 P1 Ru1 117.36(10)
C51 P1 Ru1 107.06(10)
C49 P2 C13 100.66(14)
C49 P2 C19 103.62(15)
C13 P2 C19 103.42(13)
C49 P2 Ru1 103.29(11)
C13 P2 Ru1 120.07(9)
C19 P2 Ru1 122.39(10)
C31 P3 C25 100.51(14)
C31 P3 C50 102.04(15)
C25 P3 C50 103.31(15)
C31 P3 Ru1 125.20(10)
C25 P3 Ru1 115.67(9)
C50 P3 Ru1 107.48(10)
C52 P4 C43 105.54(14)
C52 P4 C37 103.05(14)
C43 P4 C37 99.51(13)
C52 P4 Ru1 103.80(10)
C43 P4 Ru1 126.90(9)
C37 P4 Ru1 115.55(10)
O3 P5 O2 104.58(12)
O3 P5 O4 108.57(12)
O2 P5 O4 103.51(12)
O3 P5 Ru1 112.65(9)
O2 P5 Ru1 118.58(9)
O4 P5 Ru1 108.27(9)
O2 P5 H3A 89.5(8)
O4 P5 H3A 94.5(8)
Ru1 P5 H3A 136.8(4)
P5 O2 H2A 117(3)
P5 O3 H3A 103.1(10)
C54 O4 P5 121.5(2)
H11A O11 H11B 123.5(18)
C6 C1 C2 118.3(3)
C6 C1 P1 119.1(2)
C2 C1 P1 122.6(2)
C3 C2 C1 120.1(3)
C3 C2 H1 119(3)
C1 C2 H1 121(3)
C4 C3 C2 121.0(4)
C4 C3 H49 123(3)
C2 C3 H49 116(3)
C3 C4 C5 119.6(3)
C3 C4 H50 123(2)
C5 C4 H50 117(2)
C4 C5 C6 119.5(4)
C4 C5 H4 122(3)
C6 C5 H4 118(3)
C1 C6 C5 121.5(3)
C1 C6 H5 119(2)
C5 C6 H5 119(2)
C8 C7 C12 118.1(3)
C8 C7 P1 123.9(3)
C12 C7 P1 118.0(3)
C7 C8 C9 120.8(4)
C7 C8 H6 121(2)
C9 C8 H6 118(2)
C10 C9 C8 120.4(5)
C10 C9 H7 123(3)
C8 C9 H7 116(3)
C9 C10 C11 120.3(4)
C9 C10 H8 116(3)
C11 C10 H8 124(3)
C10 C11 C12 120.8(5)
C10 C11 H9 119(3)
C12 C11 H9 120(3)
C11 C12 C7 119.6(4)
C11 C12 H10 117(2)
C7 C12 H10 123(2)
C14 C13 C18 117.9(3)
C14 C13 P2 122.9(2)
C18 C13 P2 119.1(2)
C15 C14 C13 120.6(3)
C15 C14 H11 122(2)
C13 C14 H11 117(2)
C16 C15 C14 120.4(3)
C16 C15 H15 119.8
C14 C15 H15 119.8
C17 C16 C15 120.1(3)
C17 C16 H13 123(2)
C15 C16 H13 117(2)
C16 C17 C18 120.0(4)
C16 C17 H14 124(3)
C18 C17 H14 116(3)
C17 C18 C13 121.0(3)
C17 C18 H61 118.4(18)
C13 C18 H61 120.5(18)
C24 C19 C20 117.4(3)
C24 C19 P2 120.2(2)
C20 C19 P2 122.4(2)
C21 C20 C19 121.1(4)
C21 C20 H20 119.5
C19 C20 H20 119.5
C22 C21 C20 120.4(4)
C22 C21 H17 121(3)
C20 C21 H17 119(3)
C21 C22 C23 119.9(4)
C21 C22 H18 120(3)
C23 C22 H18 120(3)
C22 C23 C24 120.0(4)
C22 C23 H19 121(2)
C24 C23 H19 119(3)
C19 C24 C23 121.2(4)
C19 C24 H62 118(2)
C23 C24 H62 121(2)
C30 C25 C26 118.2(3)
C30 C25 P3 120.4(3)
C26 C25 P3 121.4(2)
C27 C26 C25 119.8(4)
C27 C26 H21 119.1(19)
C25 C26 H21 121.1(19)
C28 C27 C26 120.5(4)
C28 C27 H22 119(2)
C26 C27 H22 120(2)
C29 C28 C27 119.6(4)
C29 C28 H23 119(3)
C27 C28 H23 122(3)
C28 C29 C30 120.5(4)
C28 C29 H24 117(2)
C30 C29 H24 123(2)
C29 C30 C25 121.2(4)
C29 C30 H25 118(2)
C25 C30 H25 120(2)
C32 C31 C36 118.8(3)
C32 C31 P3 121.3(2)
C36 C31 P3 119.8(3)
C31 C32 C33 119.8(4)
C31 C32 H32 120.1
C33 C32 H32 120.1
C34 C33 C32 121.2(4)
C34 C33 H27 122(3)
C32 C33 H27 117(3)
C33 C34 C35 119.5(4)
C33 C34 H28 122(3)
C35 C34 H28 119(3)
C34 C35 C36 120.2(4)
C34 C35 H35 119.9
C36 C35 H35 119.9
C35 C36 C31 120.4(4)
C35 C36 H36 119.8
C31 C36 H36 119.8
C42 C37 C38 118.0(3)
C42 C37 P4 120.3(2)
C38 C37 P4 121.4(2)
C39 C38 C37 120.7(3)
C39 C38 H31 122(2)
C37 C38 H31 118(2)
C40 C39 C38 120.4(3)
C40 C39 H39 119.8
C38 C39 H39 119.8
C39 C40 C41 119.9(3)
C39 C40 H33 119(2)
C41 C40 H33 121(2)
C40 C41 C42 120.0(3)
C40 C41 H34 122(2)
C42 C41 H34 118(2)
C37 C42 C41 121.0(3)
C37 C42 H63 121.4(19)
C41 C42 H63 117.5(19)
C44 C43 C48 118.6(3)
C44 C43 P4 119.3(2)
C48 C43 P4 122.0(2)
C45 C44 C43 120.9(3)
C45 C44 H66 115.0(19)
C43 C44 H66 124.1(19)
C46 C45 C44 119.8(4)
C46 C45 H37 120(2)
C44 C45 H37 120(2)
C47 C46 C45 120.1(4)
C47 C46 H38 122(2)
C45 C46 H38 118(2)
C46 C47 C48 120.5(4)
C46 C47 H64 117(3)
C48 C47 H64 122(3)
C47 C48 C43 119.9(3)
C47 C48 H40 120(2)
C43 C48 H40 120(2)
C50 C49 P2 110.2(2)
C50 C49 H41 113(2)
P2 C49 H41 109(2)
C50 C49 H42 113.9(17)
P2 C49 H42 107.8(17)
H41 C49 H42 102(3)
C49 C50 P3 112.1(2)
C49 C50 H43 112(2)
P3 C50 H43 109(2)
C49 C50 H44 114.9(19)
P3 C50 H44 107.4(19)
H43 C50 H44 100(3)
C52 C51 P1 111.2(2)
C52 C51 H45 112.3(19)
P1 C51 H45 109.2(19)
C52 C51 H46 111(2)
P1 C51 H46 108.4(19)
H45 C51 H46 104(3)
C51 C52 P4 107.9(2)
C51 C52 H47 111.9(18)
P4 C52 H47 109.7(18)
C51 C52 H48 115.4(19)
P4 C52 H48 106.0(19)
H47 C52 H48 106(3)
O12 C53 Ru1 178.6(2)
O4 C54 H54A 109.5
O4 C54 H54B 109.5
H54A C54 H54B 109.5
O4 C54 H54C 109.5
H54A C54 H54C 109.5
H54B C54 H54C 109.5
F1 C55 F3 115.0(4)
F1 C55 F2 100.5(3)
F3 C55 F2 104.2(3)
F1 C55 S1 114.5(3)
F3 C55 S1 114.0(3)
F2 C55 S1 106.7(3)
F5 C56 F4 106.0(4)
F5 C56 F6 109.3(3)
F4 C56 F6 106.9(4)
F5 C56 S2 112.8(4)
F4 C56 S2 111.9(3)
F6 C56 S2 109.8(3)

loop_
_geom_bond_atom_site_label_1
_geom_bond_atom_site_label_2
_geom_bond_distance
Ru1 C53 1.915(3)
Ru1 P5 2.3866(13)
Ru1 P2 2.4464(12)
Ru1 P3 2.4495(12)
Ru1 P1 2.4534(12)
Ru1 P4 2.4707(12)
S1 O5 1.395(3)
S1 O7 1.414(4)
S1 O6 1.439(3)
S1 C55 1.801(5)
S2 O10 1.415(3)
S2 O9 1.415(3)
S2 O8 1.420(3)
S2 C56 1.798(5)
P1 C1 1.830(3)
P1 C7 1.843(3)
P1 C51 1.847(3)
P2 C49 1.834(3)
P2 C13 1.839(3)
P2 C19 1.845(3)
P3 C31 1.826(3)
P3 C25 1.840(3)
P3 C50 1.851(3)
P4 C52 1.835(3)
P4 C43 1.843(3)
P4 C37 1.844(3)
P5 O3 1.561(2)
P5 O2 1.580(2)
P5 O4 1.588(2)
P5 H3A 1.911(10)
F1 C55 1.240(5)
F2 C55 1.388(5)
F3 C55 1.261(5)
F4 C56 1.310(5)
F5 C56 1.299(6)
F6 C56 1.346(5)
O2 H2A 0.82(4)
O3 H3A 0.805(10)
O4 C54 1.441(4)
O11 H11A 0.840(11)
O11 H11B 0.845(10)
O12 C53 1.131(3)
C1 C6 1.377(4)
C1 C2 1.389(4)
C2 C3 1.383(5)
C2 H1 0.86(4)
C3 C4 1.369(5)
C3 H49 0.87(4)
C4 C5 1.374(5)
C4 H50 0.99(4)
C5 C6 1.389(5)
C5 H4 0.89(4)
C6 H5 0.87(3)
C7 C8 1.387(5)
C7 C12 1.402(5)
C8 C9 1.393(6)
C8 H6 0.97(4)
C9 C10 1.355(7)
C9 H7 0.92(5)
C10 C11 1.360(7)
C10 H8 0.98(5)
C11 C12 1.400(6)
C11 H9 1.00(5)
C12 H10 1.04(4)
C13 C14 1.390(4)
C13 C18 1.392(4)
C14 C15 1.387(5)
C14 H11 0.89(3)
C15 C16 1.370(5)
C15 H15 0.9300
C16 C17 1.366(5)
C16 H13 0.91(4)
C17 C18 1.388(5)
C17 H14 0.90(4)
C18 H61 0.97(3)
C19 C24 1.384(5)
C19 C20 1.398(4)
C20 C21 1.382(5)
C20 H20 0.9300
C21 C22 1.360(6)
C21 H17 0.87(5)
C22 C23 1.377(6)
C22 H18 0.89(4)
C23 C24 1.388(5)
C23 H19 0.89(4)
C24 H62 0.86(3)
C25 C30 1.388(4)
C25 C26 1.397(5)
C26 C27 1.387(5)
C26 H21 0.93(3)
C27 C28 1.385(7)
C27 H22 0.93(4)
C28 C29 1.359(7)
C28 H23 0.87(4)
C29 C30 1.377(5)
C29 H24 0.89(4)
C30 H25 0.86(3)
C31 C32 1.380(5)
C31 C36 1.395(4)
C32 C33 1.383(5)
C32 H32 0.9300
C33 C34 1.365(7)
C33 H27 0.88(4)
C34 C35 1.370(6)
C34 H28 0.93(4)
C35 C36 1.380(5)
C35 H35 0.9300
C36 H36 0.9300
C37 C42 1.386(4)
C37 C38 1.399(4)
C38 C39 1.388(5)
C38 H31 0.89(3)
C39 C40 1.368(5)
C39 H39 0.9300
C40 C41 1.385(5)
C40 H33 0.92(4)
C41 C42 1.389(5)
C41 H34 0.98(4)
C42 H63 0.91(3)
C43 C44 1.388(5)
C43 C48 1.395(4)
C44 C45 1.387(5)
C44 H66 0.87(3)
C45 C46 1.377(6)
C45 H37 0.89(4)
C46 C47 1.372(6)
C46 H38 0.91(4)
C47 C48 1.392(5)
C47 H64 0.88(4)
C48 H40 0.96(4)
C49 C50 1.522(5)
C49 H41 0.88(3)
C49 H42 1.01(3)
C50 H43 0.91(3)
C50 H44 0.96(3)
C51 C52 1.522(5)
C51 H45 0.99(3)
C51 H46 0.98(3)
C52 H47 0.97(3)
C52 H48 0.98(3)
C54 H54A 0.9600
C54 H54B 0.9600
C54 H54C 0.9600

loop_
_geom_torsion_atom_site_label_1
_geom_torsion_atom_site_label_2
_geom_torsion_atom_site_label_3
_geom_torsion_atom_site_label_4
_geom_torsion
C53 Ru1 P1 C1 -150.23(13)
P5 Ru1 P1 C1 29.50(11)
P2 Ru1 P1 C1 -63.46(11)
P4 Ru1 P1 C1 119.32(11)
C53 Ru1 P1 C7 -23.84(14)
P5 Ru1 P1 C7 155.89(12)
P2 Ru1 P1 C7 62.93(12)
P4 Ru1 P1 C7 -114.29(12)
C53 Ru1 P1 C51 90.33(14)
P5 Ru1 P1 C51 -89.94(12)
P2 Ru1 P1 C51 177.10(12)
P4 Ru1 P1 C51 -0.12(12)
C53 Ru1 P2 C49 -58.89(14)
P5 Ru1 P2 C49 119.57(11)
P3 Ru1 P2 C49 28.27(11)
P1 Ru1 P2 C49 -146.92(11)
C53 Ru1 P2 C13 51.98(14)
P5 Ru1 P2 C13 -129.55(11)
P3 Ru1 P2 C13 139.15(11)
P1 Ru1 P2 C13 -36.04(11)
C53 Ru1 P2 C19 -174.77(14)
P5 Ru1 P2 C19 3.69(11)
P3 Ru1 P2 C19 -87.61(11)
P1 Ru1 P2 C19 97.20(11)
C53 Ru1 P3 C31 -159.02(14)
P5 Ru1 P3 C31 21.24(11)
P2 Ru1 P3 C31 113.56(11)
P4 Ru1 P3 C31 -69.29(11)
C53 Ru1 P3 C25 -33.11(14)
P5 Ru1 P3 C25 147.15(11)
P2 Ru1 P3 C25 -120.53(11)
P4 Ru1 P3 C25 56.62(11)
C53 Ru1 P3 C50 81.66(15)
P5 Ru1 P3 C50 -98.08(13)
P2 Ru1 P3 C50 -5.76(12)
P4 Ru1 P3 C50 171.39(12)
C53 Ru1 P4 C52 -113.85(14)
P5 Ru1 P4 C52 67.68(11)
P3 Ru1 P4 C52 159.37(11)
P1 Ru1 P4 C52 -25.46(11)
C53 Ru1 P4 C43 124.19(15)
P5 Ru1 P4 C43 -54.28(12)
P3 Ru1 P4 C43 37.40(12)
P1 Ru1 P4 C43 -147.42(12)
C53 Ru1 P4 C37 -1.82(13)
P5 Ru1 P4 C37 179.71(10)
P3 Ru1 P4 C37 -88.60(10)
P1 Ru1 P4 C37 86.57(10)
P2 Ru1 P5 O3 -169.13(10)
P3 Ru1 P5 O3 -86.94(10)
P1 Ru1 P5 O3 93.14(10)
P4 Ru1 P5 O3 11.55(10)
P2 Ru1 P5 O2 68.33(10)
P3 Ru1 P5 O2 150.52(10)
P1 Ru1 P5 O2 -29.40(10)
P4 Ru1 P5 O2 -110.99(10)
P2 Ru1 P5 O4 -49.06(9)
P3 Ru1 P5 O4 33.13(9)
P1 Ru1 P5 O4 -146.79(9)
P4 Ru1 P5 O4 131.62(9)
O3 P5 O4 C54 -55.9(3)
O2 P5 O4 C54 54.8(3)
Ru1 P5 O4 C54 -178.5(3)
C7 P1 C1 C6 -65.4(3)
C51 P1 C1 C6 -171.8(2)
Ru1 P1 C1 C6 67.5(3)
C7 P1 C1 C2 115.3(3)
C51 P1 C1 C2 8.8(3)
Ru1 P1 C1 C2 -111.8(2)
C6 C1 C2 C3 0.8(5)
P1 C1 C2 C3 -179.8(3)
C1 C2 C3 C4 -0.3(5)
C2 C3 C4 C5 -0.8(6)
C3 C4 C5 C6 1.2(6)
C2 C1 C6 C5 -0.4(5)
P1 C1 C6 C5 -179.8(3)
C4 C5 C6 C1 -0.6(6)
C1 P1 C7 C8 15.0(3)
C51 P1 C7 C8 123.3(3)
Ru1 P1 C7 C8 -119.9(3)
C1 P1 C7 C12 -166.3(3)
C51 P1 C7 C12 -58.0(3)
Ru1 P1 C7 C12 58.8(3)
C12 C7 C8 C9 -2.4(6)
P1 C7 C8 C9 176.4(3)
C7 C8 C9 C10 -0.5(7)
C8 C9 C10 C11 2.3(8)
C9 C10 C11 C12 -1.1(8)
C10 C11 C12 C7 -1.8(7)
C8 C7 C12 C11 3.5(6)
P1 C7 C12 C11 -175.3(3)
C49 P2 C13 C14 -123.5(3)
C19 P2 C13 C14 -16.6(3)
Ru1 P2 C13 C14 124.2(2)
C49 P2 C13 C18 52.4(3)
C19 P2 C13 C18 159.3(3)
Ru1 P2 C13 C18 -59.9(3)
C18 C13 C14 C15 0.0(5)
P2 C13 C14 C15 175.9(3)
C13 C14 C15 C16 -0.5(5)
C14 C15 C16 C17 0.4(6)
C15 C16 C17 C18 0.1(6)
C16 C17 C18 C13 -0.5(6)
C14 C13 C18 C17 0.5(5)
P2 C13 C18 C17 -175.6(3)
C49 P2 C19 C24 -176.6(3)
C13 P2 C19 C24 78.7(3)
Ru1 P2 C19 C24 -60.9(3)
C49 P2 C19 C20 5.7(3)
C13 P2 C19 C20 -98.9(3)
Ru1 P2 C19 C20 121.5(2)
C24 C19 C20 C21 1.1(5)
P2 C19 C20 C21 178.8(3)
C19 C20 C21 C22 -1.8(6)
C20 C21 C22 C23 0.7(7)
C21 C22 C23 C24 0.9(7)
C20 C19 C24 C23 0.6(5)
P2 C19 C24 C23 -177.2(3)
C22 C23 C24 C19 -1.6(6)
C31 P3 C25 C30 30.0(3)
C50 P3 C25 C30 135.2(3)
Ru1 P3 C25 C30 -107.6(2)
C31 P3 C25 C26 -151.4(3)
C50 P3 C25 C26 -46.2(3)
Ru1 P3 C25 C26 70.9(3)
C30 C25 C26 C27 2.8(5)
P3 C25 C26 C27 -175.8(3)
C25 C26 C27 C28 -0.6(6)
C26 C27 C28 C29 -2.3(6)
C27 C28 C29 C30 3.0(6)
C28 C29 C30 C25 -0.7(6)
C26 C25 C30 C29 -2.2(5)
P3 C25 C30 C29 176.5(3)
C25 P3 C31 C32 -98.0(3)
C50 P3 C31 C32 155.8(3)
Ru1 P3 C31 C32 34.0(3)
C25 P3 C31 C36 77.3(3)
C50 P3 C31 C36 -28.9(3)
Ru1 P3 C31 C36 -150.6(2)
C36 C31 C32 C33 1.3(5)
P3 C31 C32 C33 176.7(3)
C31 C32 C33 C34 0.4(7)
C32 C33 C34 C35 -1.6(7)
C33 C34 C35 C36 1.1(7)
C34 C35 C36 C31 0.7(6)
C32 C31 C36 C35 -1.8(5)
P3 C31 C36 C35 -177.3(3)
C52 P4 C37 C42 162.8(2)
C43 P4 C37 C42 -88.7(3)
Ru1 P4 C37 C42 50.3(3)
C52 P4 C37 C38 -22.8(3)
C43 P4 C37 C38 85.8(3)
Ru1 P4 C37 C38 -135.2(2)
C42 C37 C38 C39 -0.6(5)
P4 C37 C38 C39 -175.2(3)
C37 C38 C39 C40 -0.1(5)
C38 C39 C40 C41 0.4(6)
C39 C40 C41 C42 0.0(6)
C38 C37 C42 C41 1.0(5)
P4 C37 C42 C41 175.6(2)
C40 C41 C42 C37 -0.7(5)
C52 P4 C43 C44 149.1(3)
C37 P4 C43 C44 42.6(3)
Ru1 P4 C43 C44 -89.6(3)
C52 P4 C43 C48 -30.5(3)
C37 P4 C43 C48 -137.1(3)
Ru1 P4 C43 C48 90.7(3)
C48 C43 C44 C45 -3.7(5)
P4 C43 C44 C45 176.6(3)
C43 C44 C45 C46 0.9(6)
C44 C45 C46 C47 1.9(6)
C45 C46 C47 C48 -1.8(6)
C46 C47 C48 C43 -1.1(5)
C44 C43 C48 C47 3.7(5)
P4 C43 C48 C47 -176.6(3)
C13 P2 C49 C50 -177.6(2)
C19 P2 C49 C50 75.6(3)
Ru1 P2 C49 C50 -53.0(2)
P2 C49 C50 P3 51.4(3)
C31 P3 C50 C49 -157.4(2)
C25 P3 C50 C49 98.6(3)
Ru1 P3 C50 C49 -24.2(3)
C1 P1 C51 C52 -96.4(2)
C7 P1 C51 C52 156.9(2)
Ru1 P1 C51 C52 32.9(2)
P1 C51 C52 P4 -57.5(3)
C43 P4 C52 C51 -171.2(2)
C37 P4 C52 C51 -67.3(2)
Ru1 P4 C52 C51 53.6(2)
O5 S1 C55 F1 39.7(4)
O7 S1 C55 F1 167.6(3)
O6 S1 C55 F1 -77.6(4)
O5 S1 C55 F3 175.1(3)
O7 S1 C55 F3 -57.0(4)
O6 S1 C55 F3 57.8(4)
O5 S1 C55 F2 -70.5(3)
O7 S1 C55 F2 57.4(3)
O6 S1 C55 F2 172.2(2)
O10 S2 C56 F5 61.2(3)
O9 S2 C56 F5 -179.4(3)
O8 S2 C56 F5 -57.5(3)
O10 S2 C56 F4 -179.4(3)
O9 S2 C56 F4 -60.0(4)
O8 S2 C56 F4 61.9(4)
O10 S2 C56 F6 -60.9(4)
O9 S2 C56 F6 58.5(3)
O8 S2 C56 F6 -179.6(3)
